data_4508495
loop_
_publ_author_name
'Mukherjee, Sandip'
'Samanta, Dipak'
'Mukherjee, Partha Sarathi'

_publ_section_title
;
 New Structural Topologies in a Series of 3d Metal Complexes with Isomeric
 Phenylenediacetates and 1,3,5-Tris(1-imidazolyl)benzene Ligand:
 Syntheses, Structures, and Magnetic and Luminescence Properties
;
_journal_issue 12
_journal_name_full 'Crystal Growth &amp; Design'
_journal_page_first 5335
_journal_paper_doi 10.1021/cg4011967
_journal_volume 13
_journal_year 2013
_chemical_formula_moiety 'C30 H28 Mn N12 O2, 2(C10 H9 O4), 4(H2 O)'
_chemical_formula_sum 'C50 H54 Mn N12 O14'
_chemical_formula_weight 1101.99
_chemical_name_systematic
;
 ?
;
_space_group_IT_number 14
_symmetry_cell_setting monoclinic
_symmetry_space_group_name_Hall '-P 2yn'
_symmetry_space_group_name_H-M 'P 1 21/n 1'
_atom_sites_solution_hydrogens geom
_atom_sites_solution_primary direct
_atom_sites_solution_secondary difmap
_audit_creation_method SHELXL-97
_cell_angle_alpha 90.00
_cell_angle_beta 98.933(2)
_cell_angle_gamma 90.00
_cell_formula_units_Z 2
_cell_length_a 8.5478(4)
_cell_length_b 18.0515(7)
_cell_length_c 16.6294(6)
_cell_measurement_reflns_used 7741
_cell_measurement_temperature 293(2)
_cell_measurement_theta_max 30.56
_cell_measurement_theta_min 1.68
_cell_volume 2534.80(18)
_computing_cell_refinement 'Bruker SMART'
_computing_data_collection 'Bruker SMART'
_computing_data_reduction 'Bruker SAINT'
_computing_molecular_graphics 'ORTEP-3 for Windows (Farrugia, 1999)'
_computing_publication_material WinGX
_computing_structure_refinement 'SHELXL97 (Sheldrick, 2008)'
_computing_structure_solution 'SHELXS97 (Sheldrick, 2008)'
_diffrn_ambient_temperature 293(2)
_diffrn_measured_fraction_theta_full 0.996
_diffrn_measured_fraction_theta_max 0.996
_diffrn_measurement_device_type 'CCD area detector'
_diffrn_measurement_method 'phi and omega scans'
_diffrn_radiation_monochromator graphite
_diffrn_radiation_source 'fine-focus sealed tube'
_diffrn_radiation_type MoK\a
_diffrn_radiation_wavelength 0.71073
_diffrn_reflns_av_R_equivalents 0.0359
_diffrn_reflns_av_unetI/netI 0.0325
_diffrn_reflns_limit_h_max 12
_diffrn_reflns_limit_h_min -12
_diffrn_reflns_limit_k_max 25
_diffrn_reflns_limit_k_min -25
_diffrn_reflns_limit_l_max 23
_diffrn_reflns_limit_l_min -23
_diffrn_reflns_number 54089
_diffrn_reflns_theta_full 30.56
_diffrn_reflns_theta_max 30.56
_diffrn_reflns_theta_min 1.68
_exptl_absorpt_coefficient_mu 0.341
_exptl_absorpt_correction_T_max 0.9047
_exptl_absorpt_correction_T_min 0.8321
_exptl_absorpt_correction_type empirical
_exptl_absorpt_process_details SADABS
_exptl_crystal_colour colorless
_exptl_crystal_density_diffrn 1.444
_exptl_crystal_density_method 'not measured'
_exptl_crystal_description rectangular
_exptl_crystal_F_000 1150
_exptl_crystal_size_max 0.56
_exptl_crystal_size_mid 0.40
_exptl_crystal_size_min 0.30
_refine_diff_density_max 0.853
_refine_diff_density_min -0.656
_refine_diff_density_rms 0.057
_refine_ls_extinction_method none
_refine_ls_goodness_of_fit_ref 1.024
_refine_ls_hydrogen_treatment mixed
_refine_ls_matrix_type full
_refine_ls_number_parameters 377
_refine_ls_number_reflns 7741
_refine_ls_number_restraints 0
_refine_ls_restrained_S_all 1.024
_refine_ls_R_factor_all 0.0704
_refine_ls_R_factor_gt 0.0489
_refine_ls_shift/su_max 0.001
_refine_ls_shift/su_mean 0.000
_refine_ls_structure_factor_coef Fsqd
_refine_ls_weighting_details 'calc w=1/[\s^2^(Fo^2^)+(0.0600P)^2^+1.3737P] where P=(Fo^2^+2Fc^2^)/3'
_refine_ls_weighting_scheme calc
_refine_ls_wR_factor_gt 0.1212
_refine_ls_wR_factor_ref 0.1329
_reflns_number_gt 5804
_reflns_number_total 7741
_reflns_threshold_expression >2\s(I)
_cod_data_source_file cg4011967_si_002.cif
_cod_data_source_block 5
_cod_original_sg_symbol_H-M 'P 21/n'
_cod_database_code 4508495

loop_
_symmetry_equiv_pos_as_xyz
'x, y, z'
'-x+1/2, y+1/2, -z+1/2'
'-x, -y, -z'
'x-1/2, -y-1/2, z-1/2'

loop_
_atom_site_label
_atom_site_type_symbol
_atom_site_fract_x
_atom_site_fract_y
_atom_site_fract_z
_atom_site_U_iso_or_equiv
_atom_site_adp_type
_atom_site_occupancy
_atom_site_symmetry_multiplicity
_atom_site_calc_flag
_atom_site_refinement_flags
C1 C 0.6427(2) 0.33158(12) 0.20985(11) 0.0401(4) Uani 1 1 d .
C2 C 0.7885(3) 0.36649(11) 0.21587(12) 0.0417(5) Uani 1 1 d .
H2 H 0.8143 0.4036 0.2545 0.050 Uiso 1 1 calc R
C3 C 0.8964(3) 0.34710(12) 0.16529(12) 0.0418(4) Uani 1 1 d .
H3 H 0.9930 0.3717 0.1698 0.050 Uiso 1 1 calc R
C4 C 0.8612(2) 0.29119(12) 0.10775(10) 0.0395(4) Uani 1 1 d .
C5 C 0.7184(3) 0.25453(13) 0.10453(12) 0.0465(5) Uani 1 1 d .
H5 H 0.6946 0.2155 0.0682 0.056 Uiso 1 1 calc R
C6 C 0.6101(3) 0.27478(14) 0.15440(13) 0.0465(5) Uani 1 1 d .
H6 H 0.5141 0.2498 0.1504 0.056 Uiso 1 1 calc R
C7 C 0.5246(3) 0.35544(15) 0.26377(13) 0.0536(6) Uani 1 1 d .
H7A H 0.5259 0.4090 0.2681 0.064 Uiso 1 1 calc R
H7B H 0.4192 0.3406 0.2387 0.064 Uiso 1 1 calc R
C8 C 0.5597(2) 0.32241(13) 0.34765(11) 0.0395(4) Uani 1 1 d .
C9 C 0.9739(3) 0.27048(16) 0.04989(13) 0.0554(6) Uani 1 1 d .
H9A H 1.0078 0.3154 0.0256 0.066 Uiso 1 1 calc R
H9B H 0.9174 0.2405 0.0064 0.066 Uiso 1 1 calc R
C10 C 1.1205(2) 0.22802(12) 0.08925(12) 0.0392(4) Uani 1 1 d .
C11 C 0.4496(2) 0.29673(9) 0.88090(9) 0.0260(3) Uani 1 1 d .
C12 C 0.4296(2) 0.32517(9) 0.80267(9) 0.0274(3) Uani 1 1 d .
H12 H 0.4609 0.2985 0.7600 0.033 Uiso 1 1 calc R
C13 C 0.3615(2) 0.39446(9) 0.78997(9) 0.0272(3) Uani 1 1 d .
C14 C 0.3138(2) 0.43481(10) 0.85254(9) 0.0319(4) Uani 1 1 d .
H14 H 0.2667 0.4810 0.8426 0.038 Uiso 1 1 calc R
C15 C 0.3373(2) 0.40501(10) 0.93056(9) 0.0316(4) Uani 1 1 d .
C16 C 0.4053(2) 0.33572(10) 0.94513(9) 0.0317(4) Uani 1 1 d .
H16 H 0.4208 0.3158 0.9973 0.038 Uiso 1 1 calc R
C17 C 0.4585(2) 0.17022(9) 0.93893(9) 0.0274(3) Uani 1 1 d .
H17 H 0.3734 0.1760 0.9671 0.033 Uiso 1 1 calc R
C18 C 0.6386(2) 0.19487(11) 0.86272(12) 0.0371(4) Uani 1 1 d .
H18 H 0.7003 0.2187 0.8292 0.045 Uiso 1 1 calc R
C19 C 0.6538(2) 0.12441(10) 0.88980(12) 0.0359(4) Uani 1 1 d .
H19 H 0.7303 0.0912 0.8781 0.043 Uiso 1 1 calc R
C20 C 0.1958(2) 0.45117(10) 0.67118(9) 0.0306(4) Uani 1 1 d .
H20 H 0.1052 0.4567 0.6952 0.037 Uiso 1 1 calc R
C21 C 0.4382(2) 0.42373(11) 0.65424(10) 0.0356(4) Uani 1 1 d .
H21 H 0.5428 0.4076 0.6628 0.043 Uiso 1 1 calc R
C22 C 0.3570(2) 0.45192(11) 0.58478(10) 0.0360(4) Uani 1 1 d .
H22 H 0.3983 0.4588 0.5367 0.043 Uiso 1 1 calc R
C23 C 0.2909(4) 0.42477(15) 1.07236(12) 0.0678(8) Uani 1 1 d .
H23 H 0.3140 0.3765 1.0900 0.081 Uiso 1 1 calc R
C24 C 0.2351(5) 0.53693(16) 1.07307(16) 0.0889(12) Uani 1 1 d .
H24 H 0.2055 0.5833 1.0900 0.107 Uiso 1 1 calc R
C25 C 0.2678(5) 0.52133(16) 0.99801(16) 0.0906(13) Uani 1 1 d .
H25 H 0.2707 0.5548 0.9557 0.109 Uiso 1 1 calc R
N1 N 0.53965(17) 0.10875(8) 0.93727(8) 0.0279(3) Uani 1 1 d .
N2 N 0.51406(17) 0.22416(8) 0.89464(8) 0.0266(3) Uani 1 1 d .
N3 N 0.20548(18) 0.46893(8) 0.59523(8) 0.0298(3) Uani 1 1 d .
N4 N 0.33461(17) 0.42387(8) 0.70949(7) 0.0281(3) Uani 1 1 d .
N5 N 0.2512(3) 0.47646(12) 1.11943(11) 0.0635(6) Uani 1 1 d .
N6 N 0.2957(2) 0.44713(9) 0.99621(9) 0.0408(4) Uani 1 1 d .
O1 O 0.5560(2) 0.37042(10) 0.40593(10) 0.0531(4) Uani 1 1 d .
O2 O 0.5872(2) 0.25768(10) 0.35991(9) 0.0583(4) Uani 1 1 d .
O3 O 1.1675(2) 0.17714(9) 0.04691(9) 0.0514(4) Uani 1 1 d .
O4 O 1.1828(2) 0.24414(11) 0.15874(12) 0.0697(6) Uani 1 1 d .
O1W O 0.33283(19) 0.04887(9) 1.07432(8) 0.0385(3) Uani 1 1 d .
O2W O 0.3612(3) 0.16337(13) 0.27575(16) 0.0856(7) Uani 1 1 d .
O3W O 0.3581(3) 0.02040(11) 0.23670(10) 0.0618(5) Uani 1 1 d .
Mn1 Mn 0.5000 0.0000 1.0000 0.02151(9) Uani 1 2 d S
H1W H 0.333(3) 0.0373(16) 1.1195(18) 0.057(8) Uiso 1 1 d .
H2W H 0.288(3) 0.0873(17) 1.0682(16) 0.056(8) Uiso 1 1 d .
H3W H 0.311(4) 0.188(2) 0.232(2) 0.085(11) Uiso 1 1 d .
H4W H 0.462(6) 0.187(3) 0.298(3) 0.16(2) Uiso 1 1 d .
H5W H 0.362(4) 0.071(2) 0.2503(19) 0.087(11) Uiso 1 1 d .
H6W H 0.321(4) -0.0048(17) 0.273(2) 0.077(10) Uiso 1 1 d .
H1C H 0.588(4) 0.348(2) 0.458(2) 0.105(12) Uiso 1 1 d .

loop_
_atom_site_aniso_label
_atom_site_aniso_U_11
_atom_site_aniso_U_22
_atom_site_aniso_U_33
_atom_site_aniso_U_23
_atom_site_aniso_U_13
_atom_site_aniso_U_12
C1 0.0427(11) 0.0469(12) 0.0310(8) 0.0076(8) 0.0065(7) 0.0159(9)
C2 0.0534(13) 0.0341(10) 0.0375(9) -0.0016(7) 0.0069(8) 0.0079(9)
C3 0.0429(11) 0.0382(11) 0.0449(10) 0.0052(8) 0.0090(8) 0.0025(9)
C4 0.0416(11) 0.0477(12) 0.0288(8) 0.0048(7) 0.0041(7) 0.0187(9)
C5 0.0456(12) 0.0532(13) 0.0368(9) -0.0105(9) -0.0055(8) 0.0108(10)
C6 0.0362(11) 0.0587(14) 0.0427(10) -0.0008(9) 0.0006(8) 0.0013(10)
C7 0.0526(13) 0.0697(16) 0.0408(10) 0.0109(10) 0.0143(9) 0.0264(12)
C8 0.0310(10) 0.0521(13) 0.0363(9) -0.0005(8) 0.0077(7) 0.0037(9)
C9 0.0568(14) 0.0759(17) 0.0349(9) 0.0055(10) 0.0116(9) 0.0315(12)
C10 0.0343(10) 0.0416(11) 0.0443(10) 0.0050(8) 0.0141(8) 0.0066(8)
C11 0.0312(8) 0.0203(7) 0.0259(7) 0.0038(5) 0.0029(6) 0.0027(6)
C12 0.0345(9) 0.0254(8) 0.0222(6) 0.0012(6) 0.0037(6) 0.0047(7)
C13 0.0339(9) 0.0272(8) 0.0197(6) 0.0046(5) 0.0016(6) 0.0052(7)
C14 0.0443(10) 0.0266(8) 0.0245(7) 0.0040(6) 0.0043(6) 0.0114(7)
C15 0.0453(10) 0.0286(9) 0.0214(7) 0.0006(6) 0.0064(6) 0.0081(7)
C16 0.0448(10) 0.0279(9) 0.0223(7) 0.0053(6) 0.0047(6) 0.0067(7)
C17 0.0308(8) 0.0252(8) 0.0268(7) 0.0054(6) 0.0059(6) 0.0013(6)
C18 0.0396(10) 0.0290(9) 0.0474(10) 0.0104(8) 0.0218(8) 0.0055(8)
C19 0.0380(10) 0.0266(9) 0.0465(10) 0.0081(7) 0.0173(8) 0.0063(7)
C20 0.0347(9) 0.0351(9) 0.0215(6) 0.0033(6) 0.0029(6) 0.0095(7)
C21 0.0330(9) 0.0439(11) 0.0308(8) 0.0086(7) 0.0075(7) 0.0096(8)
C22 0.0393(10) 0.0444(11) 0.0254(7) 0.0079(7) 0.0087(7) 0.0055(8)
C23 0.126(2) 0.0511(14) 0.0298(9) 0.0063(9) 0.0242(12) 0.0350(15)
C24 0.172(4) 0.0546(17) 0.0475(13) -0.0025(12) 0.0416(18) 0.043(2)
C25 0.184(4) 0.0496(15) 0.0448(13) 0.0100(11) 0.0395(18) 0.052(2)
N1 0.0335(8) 0.0219(7) 0.0285(6) 0.0042(5) 0.0052(5) -0.0005(6)
N2 0.0333(7) 0.0201(6) 0.0267(6) 0.0042(5) 0.0055(5) 0.0026(5)
N3 0.0366(8) 0.0311(8) 0.0209(6) 0.0029(5) 0.0024(5) 0.0064(6)
N4 0.0357(8) 0.0289(7) 0.0195(5) 0.0044(5) 0.0037(5) 0.0077(6)
N5 0.1056(18) 0.0554(12) 0.0342(9) -0.0018(8) 0.0258(10) 0.0221(12)
N6 0.0659(11) 0.0341(9) 0.0241(6) 0.0018(6) 0.0127(7) 0.0144(8)
O1 0.0661(11) 0.0508(10) 0.0444(8) -0.0062(7) 0.0148(7) -0.0036(8)
O2 0.0824(12) 0.0484(10) 0.0420(8) -0.0009(7) 0.0029(8) 0.0117(9)
O3 0.0612(10) 0.0589(10) 0.0371(7) 0.0096(7) 0.0169(7) 0.0274(8)
O4 0.0566(11) 0.0761(13) 0.0685(11) -0.0255(9) -0.0156(8) 0.0204(9)
O1W 0.0546(9) 0.0349(8) 0.0285(6) 0.0025(5) 0.0142(6) 0.0141(7)
O2W 0.1089(19) 0.0546(12) 0.0853(16) 0.0041(11) -0.0099(14) -0.0149(12)
O3W 0.1013(15) 0.0532(11) 0.0376(8) 0.0013(7) 0.0321(9) -0.0067(10)
Mn1 0.02953(18) 0.01756(16) 0.01698(13) -0.00027(11) 0.00219(11) -0.00103(13)

loop_
_atom_type_symbol
_atom_type_description
_atom_type_scat_dispersion_real
_atom_type_scat_dispersion_imag
_atom_type_scat_source
C C 0.0033 0.0016 'International Tables Vol C Tables 4.2.6.8 and 6.1.1.4'
H H 0.0000 0.0000 'International Tables Vol C Tables 4.2.6.8 and 6.1.1.4'
N N 0.0061 0.0033 'International Tables Vol C Tables 4.2.6.8 and 6.1.1.4'
O O 0.0106 0.0060 'International Tables Vol C Tables 4.2.6.8 and 6.1.1.4'
Mn Mn 0.3368 0.7283 'International Tables Vol C Tables 4.2.6.8 and 6.1.1.4'

loop_
_geom_angle_atom_site_label_1
_geom_angle_atom_site_label_2
_geom_angle_atom_site_label_3
_geom_angle
_geom_angle_site_symmetry_1
_geom_angle_site_symmetry_3
C6 C1 C2 118.25(19) . .
C6 C1 C7 121.6(2) . .
C2 C1 C7 120.2(2) . .
C1 C2 C3 121.11(19) . .
C1 C2 H2 119.4 . .
C3 C2 H2 119.4 . .
C2 C3 C4 120.5(2) . .
C2 C3 H3 119.8 . .
C4 C3 H3 119.8 . .
C5 C4 C3 117.99(18) . .
C5 C4 C9 120.2(2) . .
C3 C4 C9 121.8(2) . .
C4 C5 C6 121.3(2) . .
C4 C5 H5 119.4 . .
C6 C5 H5 119.4 . .
C1 C6 C5 120.8(2) . .
C1 C6 H6 119.6 . .
C5 C6 H6 119.6 . .
C8 C7 C1 112.41(17) . .
C8 C7 H7A 109.1 . .
C1 C7 H7A 109.1 . .
C8 C7 H7B 109.1 . .
C1 C7 H7B 109.1 . .
H7A C7 H7B 107.9 . .
O2 C8 O1 123.10(19) . .
O2 C8 C7 123.2(2) . .
O1 C8 C7 113.7(2) . .
C4 C9 C10 114.41(16) . .
C4 C9 H9A 108.7 . .
C10 C9 H9A 108.7 . .
C4 C9 H9B 108.7 . .
C10 C9 H9B 108.7 . .
H9A C9 H9B 107.6 . .
O4 C10 O3 124.61(19) . .
O4 C10 C9 119.42(19) . .
O3 C10 C9 115.96(19) . .
C16 C11 C12 121.96(15) . .
C16 C11 N2 119.35(13) . .
C12 C11 N2 118.67(14) . .
C13 C12 C11 117.84(15) . .
C13 C12 H12 121.1 . .
C11 C12 H12 121.1 . .
C12 C13 C14 121.90(14) . .
C12 C13 N4 118.91(14) . .
C14 C13 N4 119.15(14) . .
C13 C14 C15 118.80(15) . .
C13 C14 H14 120.6 . .
C15 C14 H14 120.6 . .
C16 C15 C14 120.59(15) . .
C16 C15 N6 119.83(14) . .
C14 C15 N6 119.55(16) . .
C11 C16 C15 118.91(14) . .
C11 C16 H16 120.5 . .
C15 C16 H16 120.5 . .
N1 C17 N2 111.50(15) . .
N1 C17 H17 124.3 . .
N2 C17 H17 124.3 . .
C19 C18 N2 105.99(16) . .
C19 C18 H18 127.0 . .
N2 C18 H18 127.0 . .
C18 C19 N1 110.20(16) . .
C18 C19 H19 124.9 . .
N1 C19 H19 124.9 . .
N3 C20 N4 111.08(15) . .
N3 C20 H20 124.5 . .
N4 C20 H20 124.5 . .
C22 C21 N4 105.83(16) . .
C22 C21 H21 127.1 . .
N4 C21 H21 127.1 . .
C21 C22 N3 110.27(15) . .
C21 C22 H22 124.9 . .
N3 C22 H22 124.9 . .
N5 C23 N6 113.9(2) . .
N5 C23 H23 123.1 . .
N6 C23 H23 123.1 . .
N5 C24 C25 110.3(2) . .
N5 C24 H24 124.9 . .
C25 C24 H24 124.9 . .
C24 C25 N6 106.7(2) . .
C24 C25 H25 126.6 . .
N6 C25 H25 126.6 . .
C17 N1 C19 105.23(14) . .
C17 N1 Mn1 127.17(12) . .
C19 N1 Mn1 127.61(12) . .
C17 N2 C18 107.09(14) . .
C17 N2 C11 126.14(14) . .
C18 N2 C11 126.72(14) . .
C20 N3 C22 105.59(14) . .
C20 N3 Mn1 125.30(12) . 2_556
C22 N3 Mn1 128.21(10) . 2_556
C20 N4 C21 107.22(13) . .
C20 N4 C13 125.54(15) . .
C21 N4 C13 126.99(15) . .
C23 N5 C24 104.70(19) . .
C23 N6 C25 104.19(18) . .
C23 N6 C15 127.97(17) . .
C25 N6 C15 127.53(17) . .
C8 O1 H1C 111(2) . .
Mn1 O1W H1W 122(2) . .
Mn1 O1W H2W 128.3(19) . .
H1W O1W H2W 107(3) . .
H3W O2W H4W 112(4) . .
H5W O3W H6W 111(3) . .
O1W Mn1 O1W 180.000(1) 3_657 .
O1W Mn1 N3 90.50(6) 3_657 2_546
O1W Mn1 N3 89.50(6) . 2_546
O1W Mn1 N3 89.50(6) 3_657 4_666
O1W Mn1 N3 90.50(6) . 4_666
N3 Mn1 N3 180.0 2_546 4_666
O1W Mn1 N1 93.85(6) 3_657 3_657
O1W Mn1 N1 86.15(6) . 3_657
N3 Mn1 N1 87.24(5) 2_546 3_657
N3 Mn1 N1 92.76(5) 4_666 3_657
O1W Mn1 N1 86.15(6) 3_657 .
O1W Mn1 N1 93.85(6) . .
N3 Mn1 N1 92.76(5) 2_546 .
N3 Mn1 N1 87.24(5) 4_666 .
N1 Mn1 N1 180.000(1) 3_657 .

loop_
_geom_bond_atom_site_label_1
_geom_bond_atom_site_label_2
_geom_bond_distance
_geom_bond_site_symmetry_2
C1 C6 1.378(3) .
C1 C2 1.386(3) .
C1 C7 1.514(3) .
C2 C3 1.386(3) .
C2 H2 0.9300 .
C3 C4 1.391(3) .
C3 H3 0.9300 .
C4 C5 1.382(3) .
C4 C9 1.511(3) .
C5 C6 1.385(3) .
C5 H5 0.9300 .
C6 H6 0.9300 .
C7 C8 1.504(3) .
C7 H7A 0.9700 .
C7 H7B 0.9700 .
C8 O2 1.203(3) .
C8 O1 1.304(3) .
C9 C10 1.527(3) .
C9 H9A 0.9700 .
C9 H9B 0.9700 .
C10 O4 1.230(3) .
C10 O3 1.260(2) .
C11 C16 1.381(2) .
C11 C12 1.384(2) .
C11 N2 1.426(2) .
C12 C13 1.382(2) .
C12 H12 0.9300 .
C13 C14 1.383(2) .
C13 N4 1.4249(18) .
C14 C15 1.390(2) .
C14 H14 0.9300 .
C15 C16 1.385(2) .
C15 N6 1.420(2) .
C16 H16 0.9300 .
C17 N1 1.311(2) .
C17 N2 1.351(2) .
C17 H17 0.9300 .
C18 C19 1.349(3) .
C18 N2 1.367(2) .
C18 H18 0.9300 .
C19 N1 1.376(2) .
C19 H19 0.9300 .
C20 N3 1.318(2) .
C20 N4 1.350(2) .
C20 H20 0.9300 .
C21 C22 1.351(2) .
C21 N4 1.372(2) .
C21 H21 0.9300 .
C22 N3 1.368(2) .
C22 H22 0.9300 .
C23 N5 1.297(3) .
C23 N6 1.336(2) .
C23 H23 0.9300 .
C24 N5 1.331(4) .
C24 C25 1.351(3) .
C24 H24 0.9300 .
C25 N6 1.362(3) .
C25 H25 0.9300 .
N1 Mn1 2.2730(13) .
N3 Mn1 2.2459(13) 2_556
O1 H1C 0.96(4) .
O1W Mn1 2.2127(14) .
O1W H1W 0.78(3) .
O1W H2W 0.79(3) .
O2W H3W 0.90(4) .
O2W H4W 0.98(5) .
O3W H5W 0.94(4) .
O3W H6W 0.85(3) .
Mn1 O1W 2.2127(14) 3_657
Mn1 N3 2.2459(13) 2_546
Mn1 N3 2.2459(13) 4_666
Mn1 N1 2.2730(13) 3_657
